data_4326841
loop_
_publ_author_name
'Shinji Tanaka'
'Kazushi Mashima'

_publ_contact_author_address
;
Department of Chemistry
Graduate School of Engineering Science
Osaka University
;
_publ_contact_author_email mashima@chem.es.osaka-u.ac.jp
_publ_contact_author_fax +81-(0)6-6850-6249
_publ_contact_author_name 'Kazushi Mashima'
_publ_contact_author_phone +81-(0)6-6850-6247
_publ_section_title
;
 Interaction of Ferrocene Moieties Across a Square Pt4 Unit: Synthesis,
 Characterization, and Electrochemical Properties of Carboxylate-Bridged
 Bimetallic Pt4Fen (n= 2, 3, and 4) Complexes
;
_journal_name_full 'Inorganic Chemistry'
_journal_page_first 11384
_journal_page_last 11393
_journal_paper_doi 10.1021/ic201012m
_journal_volume 50
_journal_year 2011
_chemical_formula_moiety 'C65.33 H47.33 F24 Fe2 N4 O12.33 Pt4'
_chemical_formula_sum 'C65.33 H47.33 F24 Fe2 N4 O12.33 Pt4'
_chemical_formula_weight 2433.70
_space_group_IT_number 2
_symmetry_cell_setting triclinic
_symmetry_Int_Tables_number 2
_symmetry_space_group_name_Hall '-P 1'
_symmetry_space_group_name_H-M 'P -1'
_atom_sites_solution_hydrogens geom
_atom_sites_solution_primary direct
_atom_sites_solution_secondary difmap
_cell_angle_alpha 102.1812(9)
_cell_angle_beta 108.4172(8)
_cell_angle_gamma 111.8161(8)
_cell_formula_units_Z 2
_cell_length_a 17.3561(5)
_cell_length_b 18.5287(5)
_cell_length_c 19.3944(6)
_cell_measurement_reflns_used 69161
_cell_measurement_temperature 113
_cell_measurement_theta_max 27.46
_cell_measurement_theta_min 3.02
_cell_volume 5097.6(3)
_computing_cell_refinement PROCESS-AUTO
_computing_data_collection PROCESS-AUTO
_computing_data_reduction PROCESS-AUTO
_computing_molecular_graphics 'CrystalStructure 4.0'
_computing_publication_material 'CrystalStructure 4.0 (Rigaku, 2010)'
_computing_structure_refinement 'SHELXL97 (Sheldrick, 2008)'
_computing_structure_solution 'SHELXS97 (Sheldrick, 2008)'
_diffrn_ambient_temperature 113
_diffrn_detector_area_resol_mean 10.000
_diffrn_measured_fraction_theta_full 0.996
_diffrn_measured_fraction_theta_max 0.996
_diffrn_measurement_device_type 'Rigaku R-AXIS RAPID'
_diffrn_measurement_method \w
_diffrn_radiation_type 'Mo K\a'
_diffrn_radiation_wavelength 0.71075
_diffrn_reflns_av_R_equivalents 0.0553
_diffrn_reflns_limit_h_max 22
_diffrn_reflns_limit_h_min -22
_diffrn_reflns_limit_k_max 21
_diffrn_reflns_limit_k_min -24
_diffrn_reflns_limit_l_max 25
_diffrn_reflns_limit_l_min -25
_diffrn_reflns_number 82724
_diffrn_reflns_theta_full 27.46
_diffrn_reflns_theta_max 27.46
_diffrn_standards_number 0
_exptl_absorpt_coefficient_mu 5.811
_exptl_absorpt_correction_T_max 0.313
_exptl_absorpt_correction_T_min 0.191
_exptl_absorpt_correction_type multi-scan
_exptl_absorpt_process_details 'CrystalClear (Rigaku, ????)'
_exptl_crystal_colour red
_exptl_crystal_density_diffrn 1.585
_exptl_crystal_description block
_exptl_crystal_F_000 2291.90
_exptl_crystal_size_max 0.400
_exptl_crystal_size_mid 0.300
_exptl_crystal_size_min 0.200
_refine_diff_density_max 3.360
_refine_diff_density_min -2.310
_refine_ls_extinction_method none
_refine_ls_goodness_of_fit_ref 1.040
_refine_ls_hydrogen_treatment constr
_refine_ls_number_parameters 1011
_refine_ls_number_reflns 23217
_refine_ls_number_restraints 19
_refine_ls_R_factor_gt 0.0446
_refine_ls_shift/su_max 0.002
_refine_ls_structure_factor_coef Fsqd
_refine_ls_weighting_details 'w = 1/[\s^2^(Fo^2^)+(0.0529P)^2^+62.1117P] where P=(Fo^2^+2Fc^2^)/3'
_refine_ls_weighting_scheme calc
_refine_ls_wR_factor_ref 0.1211
_reflns_number_gt 21831
_reflns_number_total 23217
_reflns_threshold_expression F^2^>2.0\s(F^2^)
_cod_data_source_file ic201012m_si_002_4.cif
_cod_data_source_block complex8e
_cod_database_code 4326841

loop_
_symmetry_equiv_pos_site_id
_symmetry_equiv_pos_as_xyz
1 +X,+Y,+Z
2 -X,-Y,-Z

loop_
_atom_site_label
_atom_site_type_symbol
_atom_site_fract_x
_atom_site_fract_y
_atom_site_fract_z
_atom_site_U_iso_or_equiv
_atom_site_adp_type
_atom_site_occupancy
_atom_site_symmetry_multiplicity
_atom_site_calc_flag
_atom_site_refinement_flags
Pt1 Pt 0.736943(14) 0.897828(13) 0.459805(13) 0.01192(6) Uani 1.0 2 d .
Pt2 Pt 0.742065(14) 0.799811(13) 0.532284(12) 0.01092(6) Uani 1.0 2 d .
Pt3 Pt 0.700282(15) 0.690572(13) 0.404727(12) 0.01193(6) Uani 1.0 2 d .
Pt4 Pt 0.731864(15) 0.798401(13) 0.344909(13) 0.01263(6) Uani 1.0 2 d .
Fe1 Fe 0.67884(7) 1.01629(7) 0.19978(6) 0.0245(2) Uani 1.0 2 d .
Fe2 Fe 0.86149(6) 0.56479(6) 0.59558(6) 0.01966(18) Uani 1.0 2 d .
F1 F 0.4995(7) 1.0182(6) 0.3649(6) 0.111(4) Uani 1.0 2 d .
F2 F 0.6028(7) 1.1682(7) 0.3904(6) 0.103(3) Uani 1.0 2 d .
F3 F 0.5014(6) 1.1343(6) 0.4596(6) 0.093(3) Uani 1.0 2 d .
F4 F 0.7858(10) 1.3207(8) 0.7179(8) 0.151(5) Uani 1.0 2 d .
F5 F 0.8976(11) 1.3428(8) 0.6622(11) 0.192(7) Uani 1.0 2 d .
F6 F 0.9061(14) 1.2748(9) 0.7576(9) 0.264(13) Uani 1.0 2 d .
F7 F 0.6031(6) 0.8915(7) 0.8312(5) 0.095(3) Uani 1.0 2 d .
F8 F 0.7300(8) 1.0413(6) 0.8760(6) 0.102(3) Uani 1.0 2 d .
F9 F 0.7432(6) 0.9540(6) 0.9584(5) 0.085(3) Uani 1.0 2 d .
F10 F 0.9985(6) 0.8921(5) 0.9358(5) 0.081(3) Uani 1.0 2 d .
F11 F 0.8652(6) 0.7457(5) 0.8643(5) 0.0736(19) Uani 1.0 2 d .
F12 F 0.9696(6) 0.8054(6) 0.8036(5) 0.080(2) Uani 1.0 2 d .
F13 F 0.7706(6) 0.3525(7) 0.3418(6) 0.102(3) Uani 1.0 2 d .
F14 F 0.6429(7) 0.2561(6) 0.2068(6) 0.103(3) Uani 1.0 2 d .
F15 F 0.7732(7) 0.3893(6) 0.2252(6) 0.099(3) Uani 1.0 2 d .
F16 F 0.3656(5) 0.3337(6) 0.2753(5) 0.082(3) Uani 1.0 2 d .
F17 F 0.4776(5) 0.4281(5) 0.4160(5) 0.0713(19) Uani 1.0 2 d .
F18 F 0.4618(6) 0.2845(5) 0.3606(5) 0.080(3) Uani 1.0 2 d .
F19 F 0.5343(13) 0.5721(9) -0.0586(9) 0.251(11) Uani 1.0 2 d .
F20 F 0.5159(13) 0.7031(14) -0.0285(10) 0.230(9) Uani 1.0 2 d .
F21 F 0.6090(10) 0.6865(10) -0.0981(7) 0.210(9) Uani 1.0 2 d .
F22 F 0.9570(7) 0.7957(6) 0.0985(6) 0.095(3) Uani 1.0 2 d .
F23 F 0.9268(7) 0.9212(6) 0.1114(6) 0.098(3) Uani 1.0 2 d .
F24 F 0.9976(6) 0.8944(6) 0.2308(5) 0.095(3) Uani 1.0 2 d .
O1 O 0.7682(3) 0.8981(3) 0.3033(3) 0.0177(9) Uani 1.0 2 d .
O2 O 0.7466(3) 0.9798(3) 0.3924(3) 0.0183(9) Uani 1.0 2 d .
O3 O 0.7572(3) 0.7078(3) 0.5847(3) 0.0154(8) Uani 1.0 2 d .
O4 O 0.6890(3) 0.6063(3) 0.4648(3) 0.0171(9) Uani 1.0 2 d .
O5 O 0.8748(3) 0.9586(3) 0.5197(3) 0.0154(8) Uani 1.0 2 d .
O6 O 0.8791(3) 0.8575(3) 0.5663(3) 0.0159(9) Uani 1.0 2 d .
O7 O 0.6060(3) 0.7422(3) 0.5025(3) 0.0156(8) Uani 1.0 2 d .
O8 O 0.5686(3) 0.6620(3) 0.3802(3) 0.0154(8) Uani 1.0 2 d .
O9 O 0.8295(3) 0.7108(3) 0.4286(3) 0.0165(9) Uani 1.0 2 d .
O10 O 0.8655(3) 0.8245(3) 0.3948(3) 0.0173(9) Uani 1.0 2 d .
O11 O 0.5999(3) 0.7729(3) 0.2892(3) 0.0190(9) Uani 1.0 2 d .
O12 O 0.5983(3) 0.8431(3) 0.3980(3) 0.0178(9) Uani 1.0 2 d .
O65 O 0.2642(19) 0.4886(17) 0.0296(16) 0.070(7) Uiso 0.3300 2 d .
N1 N 0.7341(4) 0.9750(4) 0.5583(3) 0.0144(10) Uani 1.0 2 d .
N2 N 0.7632(4) 0.8968(3) 0.6342(3) 0.0150(10) Uani 1.0 2 d .
N3 N 0.6553(4) 0.5989(4) 0.2935(3) 0.0167(10) Uani 1.0 2 d .
N4 N 0.7122(4) 0.7029(4) 0.2463(3) 0.0182(11) Uani 1.0 2 d .
C1 C 0.7524(4) 0.9610(4) 0.6238(4) 0.0154(11) Uani 1.0 2 d .
C2 C 0.7267(5) 1.0490(4) 0.5593(4) 0.0167(12) Uani 1.0 2 d .
C3 C 0.6551(5) 1.0439(4) 0.4964(4) 0.0172(12) Uani 1.0 2 d .
C4 C 0.6409(5) 1.1122(4) 0.4959(4) 0.0201(13) Uani 1.0 2 d .
C5 C 0.7012(6) 1.1879(5) 0.5608(5) 0.0297(16) Uani 1.0 2 d .
C6 C 0.7740(6) 1.1958(5) 0.6243(5) 0.0308(16) Uani 1.0 2 d .
C7 C 0.7870(5) 1.1259(5) 0.6224(4) 0.0239(14) Uani 1.0 2 d .
C8 C 0.5614(5) 1.1078(5) 0.4281(4) 0.0230(14) Uani 1.0 2 d .
C9 C 0.8381(7) 1.2799(6) 0.6929(6) 0.050(3) Uani 1.0 2 d .
C10 C 0.7783(4) 0.8925(4) 0.7094(4) 0.0136(11) Uani 1.0 2 d .
C11 C 0.7353(4) 0.9181(4) 0.7522(4) 0.0156(11) Uani 1.0 2 d .
C12 C 0.7558(4) 0.9195(4) 0.8282(4) 0.0167(12) Uani 1.0 2 d .
C13 C 0.8167(4) 0.8901(4) 0.8598(4) 0.0175(12) Uani 1.0 2 d .
C14 C 0.8587(4) 0.8609(4) 0.8171(4) 0.0148(11) Uani 1.0 2 d .
C15 C 0.8395(4) 0.8630(4) 0.7428(4) 0.0151(11) Uani 1.0 2 d .
C16 C 0.7091(5) 0.9514(5) 0.8729(4) 0.0242(14) Uani 1.0 2 d .
C17 C 0.9224(5) 0.8268(4) 0.8546(4) 0.0184(12) Uani 1.0 2 d .
C18 C 0.6752(4) 0.6240(4) 0.2398(4) 0.0161(12) Uani 1.0 2 d .
C19 C 0.6289(4) 0.5154(4) 0.2889(4) 0.0155(11) Uani 1.0 2 d .
C20 C 0.6774(4) 0.4738(4) 0.2712(4) 0.0170(12) Uani 1.0 2 d .
C21 C 0.6557(5) 0.3947(4) 0.2753(4) 0.0176(12) Uani 1.0 2 d .
C22 C 0.5852(5) 0.3592(4) 0.2974(4) 0.0179(12) Uani 1.0 2 d .
C23 C 0.5359(4) 0.3989(4) 0.3139(4) 0.0130(11) Uani 1.0 2 d .
C24 C 0.5577(4) 0.4772(4) 0.3078(4) 0.0158(11) Uani 1.0 2 d .
C25 C 0.7106(5) 0.3492(5) 0.2617(5) 0.0239(14) Uani 1.0 2 d .
C26 C 0.4607(5) 0.3609(4) 0.3406(4) 0.0185(12) Uani 1.0 2 d .
C27 C 0.7245(5) 0.7215(4) 0.1818(4) 0.0161(12) Uani 1.0 2 d .
C28 C 0.6509(5) 0.6863(4) 0.1078(4) 0.0212(13) Uani 1.0 2 d .
C29 C 0.6656(5) 0.7039(4) 0.0454(4) 0.0221(13) Uani 1.0 2 d .
C30 C 0.7548(5) 0.7579(4) 0.0591(4) 0.0226(13) Uani 1.0 2 d .
C31 C 0.8291(5) 0.7954(4) 0.1333(4) 0.0187(12) Uani 1.0 2 d .
C32 C 0.8122(5) 0.7773(4) 0.1946(4) 0.0173(12) Uani 1.0 2 d .
C33 C 0.5835(6) 0.6644(6) -0.0354(4) 0.0321(17) Uani 1.0 2 d .
C34 C 0.9266(5) 0.8515(5) 0.1442(4) 0.0235(14) Uani 1.0 2 d .
C35 C 0.7631(4) 0.9629(4) 0.3327(4) 0.0158(12) Uani 1.0 2 d .
C36 C 0.7790(5) 1.0239(4) 0.2939(4) 0.0205(13) Uani 1.0 2 d .
C37 C 0.7730(5) 1.1001(5) 0.3110(5) 0.0276(15) Uani 1.0 2 d .
C38 C 0.7891(6) 1.1344(5) 0.2556(6) 0.0348(18) Uani 1.0 2 d .
C39 C 0.8058(6) 1.0815(6) 0.2041(6) 0.0353(18) Uani 1.0 2 d .
C40 C 0.7996(5) 1.0123(5) 0.2274(5) 0.0273(15) Uani 1.0 2 d .
C41 C 0.5508(7) 1.0035(8) 0.1838(6) 0.052(3) Uani 1.0 2 d .
C42 C 0.5665(6) 1.0157(7) 0.1212(6) 0.046(3) Uani 1.0 2 d .
C43 C 0.5848(7) 0.9519(9) 0.0862(6) 0.066(4) Uani 1.0 2 d .
C44 C 0.5774(7) 0.8987(7) 0.1319(8) 0.070(4) Uani 1.0 2 d .
C45 C 0.5560(7) 0.9331(8) 0.1896(7) 0.058(3) Uani 1.0 2 d .
C46 C 0.7290(4) 0.6345(4) 0.5389(4) 0.0153(11) Uani 1.0 2 d .
C47 C 0.7429(4) 0.5725(4) 0.5714(4) 0.0161(12) Uani 1.0 2 d .
C48 C 0.7833(5) 0.5818(4) 0.6514(4) 0.0187(12) Uani 1.0 2 d .
C49 C 0.7904(5) 0.5075(5) 0.6520(5) 0.0255(14) Uani 1.0 2 d .
C50 C 0.7545(5) 0.4532(5) 0.5732(5) 0.0234(14) Uani 1.0 2 d .
C51 C 0.7250(5) 0.4924(4) 0.5230(4) 0.0196(12) Uani 1.0 2 d .
C52 C 0.9535(6) 0.6685(6) 0.5884(6) 0.042(2) Uani 1.0 2 d .
C53 C 0.9947(5) 0.6591(6) 0.6593(6) 0.040(2) Uani 1.0 2 d .
C54 C 0.9915(6) 0.5782(6) 0.6397(6) 0.040(2) Uani 1.0 2 d .
C55 C 0.9488(6) 0.5401(6) 0.5568(6) 0.043(3) Uani 1.0 2 d .
C56 C 0.9247(6) 0.5951(7) 0.5252(6) 0.046(3) Uani 1.0 2 d .
C57 C 0.9172(4) 0.9264(4) 0.5579(4) 0.0148(11) Uani 1.0 2 d .
C58 C 1.0200(5) 0.9724(5) 0.5944(4) 0.0215(13) Uani 1.0 2 d .
C59 C 0.5490(4) 0.6873(4) 0.4351(4) 0.0165(12) Uani 1.0 2 d .
C60 C 0.4485(5) 0.6479(5) 0.4175(4) 0.0234(14) Uani 1.0 2 d .
C61 C 0.8847(5) 0.7722(4) 0.4199(4) 0.0185(12) Uani 1.0 2 d .
C62 C 0.9813(5) 0.7857(5) 0.4420(5) 0.0295(16) Uani 1.0 2 d .
C63 C 0.5613(5) 0.7979(4) 0.3266(4) 0.0184(12) Uani 1.0 2 d .
C64 C 0.4610(5) 0.7722(5) 0.2817(5) 0.0296(16) Uani 1.0 2 d .
C66 C 0.374(3) 0.5370(19) 0.1764(18) 0.048(7) Uiso 0.3300 2 d .
C67 C 0.360(2) 0.5618(18) 0.0995(17) 0.044(6) Uiso 0.3300 2 d .
C68 C 0.2654(17) 0.5065(15) -0.0489(14) 0.039(6) Uiso 0.3300 2 d .
C69 C 0.1835(16) 0.4354(14) -0.1255(13) 0.035(5) Uiso 0.3300 2 d .
H1 H 0.7585 1.0009 0.6677 0.0185 Uiso 1.0 2 calc R
H3 H 0.6153 0.9923 0.4529 0.0207 Uiso 1.0 2 calc R
H5 H 0.6918 1.2354 0.5613 0.0356 Uiso 1.0 2 calc R
H7 H 0.8373 1.1302 0.6644 0.0286 Uiso 1.0 2 calc R
H11 H 0.6913 0.9348 0.7289 0.0187 Uiso 1.0 2 calc R
H13 H 0.8302 0.8897 0.9111 0.0209 Uiso 1.0 2 calc R
H15 H 0.8679 0.8443 0.7138 0.0182 Uiso 1.0 2 calc R
H18 H 0.6622 0.5826 0.1933 0.0193 Uiso 1.0 2 calc R
H20 H 0.7249 0.4994 0.2565 0.0204 Uiso 1.0 2 calc R
H22 H 0.5708 0.3059 0.3013 0.0215 Uiso 1.0 2 calc R
H24 H 0.5231 0.5045 0.3169 0.0189 Uiso 1.0 2 calc R
H28 H 0.5906 0.6501 0.1000 0.0254 Uiso 1.0 2 calc R
H30 H 0.7655 0.7696 0.0166 0.0271 Uiso 1.0 2 calc R
H32 H 0.8612 0.8032 0.2458 0.0207 Uiso 1.0 2 calc R
H37 H 0.7589 1.1240 0.3539 0.0331 Uiso 1.0 2 calc R
H38 H 0.7872 1.1868 0.2520 0.0418 Uiso 1.0 2 calc R
H39 H 0.8186 1.0907 0.1590 0.0424 Uiso 1.0 2 calc R
H40 H 0.8083 0.9648 0.2024 0.0328 Uiso 1.0 2 calc R
H41 H 0.5381 1.0402 0.2195 0.0622 Uiso 1.0 2 calc R
H42 H 0.5674 1.0631 0.1040 0.0554 Uiso 1.0 2 calc R
H43 H 0.5971 0.9439 0.0389 0.0790 Uiso 1.0 2 calc R
H44 H 0.5836 0.8464 0.1223 0.0834 Uiso 1.0 2 calc R
H45 H 0.5474 0.9105 0.2306 0.0693 Uiso 1.0 2 calc R
H48 H 0.8036 0.6313 0.6983 0.0225 Uiso 1.0 2 calc R
H49 H 0.8174 0.4962 0.6997 0.0306 Uiso 1.0 2 calc R
H50 H 0.7516 0.3970 0.5562 0.0280 Uiso 1.0 2 calc R
H51 H 0.6966 0.4686 0.4644 0.0235 Uiso 1.0 2 calc R
H52 H 0.9449 0.7181 0.5837 0.0509 Uiso 1.0 2 calc R
H53 H 1.0209 0.7009 0.7134 0.0481 Uiso 1.0 2 calc R
H54 H 1.0158 0.5539 0.6774 0.0481 Uiso 1.0 2 calc R
H55 H 0.9368 0.4834 0.5258 0.0518 Uiso 1.0 2 calc R
H56 H 0.8930 0.5840 0.4683 0.0556 Uiso 1.0 2 calc R
H58A H 1.0419 1.0284 0.6316 0.0258 Uiso 1.0 2 calc R
H58B H 1.0411 0.9774 0.5535 0.0258 Uiso 1.0 2 calc R
H58C H 1.0445 0.9416 0.6221 0.0258 Uiso 1.0 2 calc R
H60A H 0.4292 0.6914 0.4235 0.0281 Uiso 1.0 2 calc R
H60B H 0.4388 0.6200 0.4540 0.0281 Uiso 1.0 2 calc R
H60C H 0.4119 0.6067 0.3637 0.0281 Uiso 1.0 2 calc R
H62A H 0.9801 0.7362 0.4104 0.0354 Uiso 1.0 2 calc R
H62B H 1.0106 0.7951 0.4976 0.0354 Uiso 1.0 2 calc R
H62C H 1.0164 0.8348 0.4325 0.0354 Uiso 1.0 2 calc R
H64A H 0.4534 0.8224 0.2837 0.0356 Uiso 1.0 2 calc R
H64B H 0.4251 0.7404 0.3050 0.0356 Uiso 1.0 2 calc R
H64C H 0.4393 0.7373 0.2270 0.0356 Uiso 1.0 2 calc R
H66A H 0.3767 0.4839 0.1655 0.0573 Uiso 0.3300 2 calc R
H66B H 0.3227 0.5308 0.1895 0.0573 Uiso 0.3300 2 calc R
H66C H 0.4321 0.5811 0.2205 0.0573 Uiso 0.3300 2 calc R
H67A H 0.3585 0.6158 0.1102 0.0525 Uiso 0.3300 2 calc R
H67B H 0.4113 0.5675 0.0853 0.0525 Uiso 0.3300 2 calc R
H68A H 0.2633 0.5597 -0.0457 0.0468 Uiso 0.3300 2 calc R
H68B H 0.3239 0.5133 -0.0509 0.0468 Uiso 0.3300 2 calc R
H69A H 0.1253 0.4290 -0.1244 0.0416 Uiso 0.3300 2 calc R
H69B H 0.1861 0.3827 -0.1298 0.0416 Uiso 0.3300 2 calc R
H69C H 0.1875 0.4495 -0.1706 0.0416 Uiso 0.3300 2 calc R

loop_
_atom_site_aniso_label
_atom_site_aniso_U_11
_atom_site_aniso_U_22
_atom_site_aniso_U_33
_atom_site_aniso_U_12
_atom_site_aniso_U_13
_atom_site_aniso_U_23
Pt1 0.01256(10) 0.01299(10) 0.01258(11) 0.00688(8) 0.00523(8) 0.00783(8)
Pt2 0.01153(10) 0.01183(10) 0.01133(10) 0.00599(8) 0.00501(8) 0.00687(8)
Pt3 0.01353(10) 0.01146(10) 0.01170(11) 0.00528(8) 0.00590(8) 0.00644(8)
Pt4 0.01404(11) 0.01222(10) 0.01151(11) 0.00501(8) 0.00531(8) 0.00677(8)
Fe1 0.0219(5) 0.0332(6) 0.0295(6) 0.0165(5) 0.0135(4) 0.0219(5)
Fe2 0.0159(4) 0.0220(5) 0.0252(5) 0.0108(4) 0.0101(4) 0.0109(4)
F1 0.120(8) 0.097(7) 0.081(6) 0.064(6) -0.000(6) 0.018(5)
F2 0.103(7) 0.135(8) 0.117(8) 0.068(7) 0.062(6) 0.085(7)
F3 0.083(6) 0.106(7) 0.112(7) 0.059(6) 0.047(6) 0.046(6)
F4 0.159(12) 0.122(9) 0.137(10) 0.085(9) 0.029(9) 0.002(8)
F5 0.155(13) 0.099(9) 0.251(19) 0.024(9) 0.067(13) 0.034(11)
F6 0.30(3) 0.120(11) 0.156(13) 0.119(13) -0.110(14) -0.048(9)
F7 0.062(5) 0.144(8) 0.078(6) 0.051(6) 0.031(5) 0.032(6)
F8 0.153(9) 0.079(6) 0.104(7) 0.068(6) 0.074(7) 0.036(5)
F9 0.077(5) 0.114(7) 0.062(5) 0.044(5) 0.032(4) 0.026(5)
F10 0.069(5) 0.079(5) 0.075(5) 0.033(4) 0.009(4) 0.030(5)
F11 0.077(5) 0.072(5) 0.075(5) 0.032(4) 0.034(4) 0.038(4)
F12 0.081(5) 0.099(6) 0.092(6) 0.056(5) 0.050(5) 0.048(5)
F13 0.085(6) 0.137(8) 0.101(7) 0.069(6) 0.034(6) 0.056(7)
F14 0.097(7) 0.071(6) 0.131(8) 0.045(5) 0.047(6) 0.017(6)
F15 0.101(7) 0.108(7) 0.127(8) 0.059(6) 0.078(7) 0.054(6)
F16 0.054(4) 0.097(6) 0.077(5) 0.024(4) 0.019(4) 0.040(5)
F17 0.077(5) 0.067(5) 0.079(5) 0.033(4) 0.045(4) 0.027(4)
F18 0.107(6) 0.060(5) 0.092(6) 0.039(5) 0.057(5) 0.039(4)
F19 0.246(18) 0.132(12) 0.113(10) -0.039(12) -0.069(11) 0.038(9)
F20 0.198(16) 0.36(3) 0.142(13) 0.195(18) 0.039(12) 0.046(15)
F21 0.155(12) 0.216(15) 0.095(9) -0.045(10) -0.000(8) 0.093(10)
F22 0.102(7) 0.112(7) 0.101(7) 0.060(6) 0.061(6) 0.050(6)
F23 0.099(7) 0.096(6) 0.124(8) 0.046(6) 0.057(6) 0.074(6)
F24 0.074(6) 0.101(7) 0.082(6) 0.019(5) 0.029(5) 0.035(5)
O1 0.021(3) 0.016(2) 0.018(3) 0.0087(18) 0.0092(18) 0.0099(18)
O2 0.023(3) 0.020(3) 0.021(3) 0.0134(19) 0.0129(19) 0.0144(19)
O3 0.017(2) 0.016(2) 0.018(2) 0.0105(18) 0.0083(18) 0.0099(17)
O4 0.022(3) 0.014(2) 0.017(3) 0.0081(18) 0.0095(18) 0.0094(18)
O5 0.0135(19) 0.016(2) 0.015(2) 0.0057(17) 0.0057(17) 0.0071(17)
O6 0.0136(19) 0.018(2) 0.020(3) 0.0080(17) 0.0091(18) 0.0094(18)
O7 0.016(2) 0.018(2) 0.018(3) 0.0090(17) 0.0098(18) 0.0104(18)
O8 0.014(2) 0.017(2) 0.017(2) 0.0066(17) 0.0085(17) 0.0093(18)
O9 0.018(2) 0.015(2) 0.020(3) 0.0083(18) 0.0102(18) 0.0079(18)
O10 0.016(2) 0.017(2) 0.020(3) 0.0074(18) 0.0076(18) 0.0091(18)
O11 0.019(2) 0.019(3) 0.018(3) 0.0079(18) 0.0057(18) 0.0112(18)
O12 0.0119(19) 0.022(3) 0.020(3) 0.0072(18) 0.0048(17) 0.0128(19)
N1 0.018(3) 0.018(3) 0.011(3) 0.010(2) 0.007(2) 0.009(2)
N2 0.017(3) 0.015(3) 0.013(3) 0.007(2) 0.006(2) 0.008(2)
N3 0.021(3) 0.015(3) 0.016(3) 0.007(2) 0.009(3) 0.009(2)
N4 0.024(3) 0.017(3) 0.012(3) 0.006(3) 0.009(3) 0.007(2)
C1 0.018(3) 0.015(3) 0.013(3) 0.009(3) 0.006(3) 0.005(3)
C2 0.020(3) 0.016(3) 0.020(3) 0.011(3) 0.010(3) 0.009(3)
C3 0.020(3) 0.018(3) 0.019(3) 0.011(3) 0.009(3) 0.011(3)
C4 0.022(3) 0.025(4) 0.022(4) 0.017(3) 0.011(3) 0.014(3)
C5 0.033(4) 0.022(4) 0.037(5) 0.020(3) 0.009(4) 0.014(3)
C6 0.029(4) 0.020(4) 0.032(4) 0.014(3) -0.000(4) 0.006(3)
C7 0.022(4) 0.023(4) 0.020(4) 0.012(3) -0.000(3) 0.006(3)
C8 0.026(4) 0.026(4) 0.023(4) 0.018(3) 0.007(3) 0.014(3)
C9 0.044(5) 0.023(4) 0.049(6) 0.017(4) -0.009(5) -0.004(4)
C10 0.015(3) 0.016(3) 0.012(3) 0.007(3) 0.006(3) 0.009(3)
C11 0.014(3) 0.014(3) 0.019(3) 0.008(3) 0.005(3) 0.009(3)
C12 0.016(3) 0.018(3) 0.014(3) 0.007(3) 0.006(3) 0.005(3)
C13 0.016(3) 0.019(3) 0.013(3) 0.006(3) 0.004(3) 0.007(3)
C14 0.013(3) 0.014(3) 0.016(3) 0.005(3) 0.004(3) 0.008(3)
C15 0.014(3) 0.014(3) 0.017(3) 0.006(3) 0.006(3) 0.006(3)
C16 0.027(4) 0.028(4) 0.020(4) 0.016(3) 0.012(3) 0.007(3)
C17 0.016(3) 0.021(3) 0.020(3) 0.011(3) 0.005(3) 0.013(3)
C18 0.018(3) 0.016(3) 0.011(3) 0.006(3) 0.006(3) 0.006(3)
C19 0.017(3) 0.014(3) 0.013(3) 0.005(3) 0.005(3) 0.007(3)
C20 0.016(3) 0.016(3) 0.016(3) 0.004(3) 0.008(3) 0.006(3)
C21 0.016(3) 0.018(3) 0.017(3) 0.008(3) 0.007(3) 0.005(3)
C22 0.019(3) 0.014(3) 0.018(3) 0.007(3) 0.007(3) 0.006(3)
C23 0.011(3) 0.012(3) 0.013(3) 0.002(2) 0.005(3) 0.005(3)
C24 0.018(3) 0.014(3) 0.015(3) 0.008(3) 0.006(3) 0.006(3)
C25 0.022(3) 0.025(4) 0.031(4) 0.014(3) 0.014(3) 0.011(3)
C26 0.016(3) 0.019(3) 0.023(4) 0.007(3) 0.010(3) 0.011(3)
C27 0.024(3) 0.015(3) 0.011(3) 0.008(3) 0.009(3) 0.008(3)
C28 0.018(3) 0.022(3) 0.018(3) 0.004(3) 0.007(3) 0.010(3)
C29 0.024(4) 0.021(3) 0.011(3) 0.005(3) 0.001(3) 0.007(3)
C30 0.030(4) 0.022(3) 0.016(3) 0.010(3) 0.011(3) 0.011(3)
C31 0.021(3) 0.018(3) 0.016(3) 0.007(3) 0.008(3) 0.008(3)
C32 0.021(3) 0.015(3) 0.012(3) 0.006(3) 0.005(3) 0.006(3)
C33 0.026(4) 0.040(5) 0.014(4) 0.007(4) -0.000(3) 0.012(3)
C34 0.019(3) 0.028(4) 0.022(4) 0.009(3) 0.009(3) 0.012(3)
C35 0.013(3) 0.016(3) 0.021(3) 0.007(3) 0.007(3) 0.012(3)
C36 0.019(3) 0.024(4) 0.027(4) 0.013(3) 0.012(3) 0.018(3)
C37 0.029(4) 0.023(4) 0.036(4) 0.016(3) 0.012(4) 0.017(3)
C38 0.030(4) 0.032(4) 0.054(5) 0.017(4) 0.018(4) 0.033(4)
C39 0.030(4) 0.049(5) 0.051(5) 0.024(4) 0.025(4) 0.041(5)
C40 0.023(4) 0.040(4) 0.034(4) 0.019(4) 0.018(3) 0.026(4)
C41 0.032(5) 0.080(8) 0.047(6) 0.029(5) 0.015(5) 0.029(6)
C42 0.033(5) 0.067(7) 0.048(6) 0.030(5) 0.013(4) 0.036(5)
C43 0.032(5) 0.106(10) 0.029(5) 0.018(6) 0.010(4) 0.005(6)
C44 0.035(5) 0.036(6) 0.092(10) 0.013(5) -0.010(6) 0.008(6)
C45 0.032(5) 0.071(8) 0.059(7) 0.010(5) 0.018(5) 0.034(6)
C46 0.018(3) 0.016(3) 0.018(3) 0.009(3) 0.011(3) 0.010(3)
C47 0.015(3) 0.018(3) 0.019(3) 0.008(3) 0.009(3) 0.011(3)
C48 0.018(3) 0.024(3) 0.020(3) 0.011(3) 0.009(3) 0.014(3)
C49 0.021(4) 0.036(4) 0.028(4) 0.017(3) 0.011(3) 0.021(4)
C50 0.020(3) 0.020(3) 0.033(4) 0.011(3) 0.011(3) 0.014(3)
C51 0.016(3) 0.020(3) 0.023(4) 0.010(3) 0.007(3) 0.009(3)
C52 0.030(4) 0.041(5) 0.070(7) 0.015(4) 0.034(5) 0.030(5)
C53 0.014(4) 0.040(5) 0.047(5) 0.004(4) 0.011(4) 0.001(4)
C54 0.020(4) 0.051(5) 0.057(6) 0.023(4) 0.018(4) 0.022(5)
C55 0.027(4) 0.047(5) 0.056(6) 0.018(4) 0.026(4) 0.006(5)
C56 0.032(5) 0.064(6) 0.050(6) 0.016(5) 0.031(5) 0.025(5)
C57 0.017(3) 0.015(3) 0.016(3) 0.008(3) 0.010(3) 0.009(3)
C58 0.015(3) 0.023(4) 0.022(4) 0.006(3) 0.006(3) 0.012(3)
C59 0.014(3) 0.019(3) 0.019(3) 0.008(3) 0.005(3) 0.012(3)
C60 0.014(3) 0.027(4) 0.027(4) 0.008(3) 0.009(3) 0.009(3)
C61 0.021(3) 0.021(3) 0.018(3) 0.011(3) 0.010(3) 0.009(3)
C62 0.023(4) 0.036(4) 0.045(5) 0.019(4) 0.020(4) 0.024(4)
C63 0.017(3) 0.020(3) 0.016(3) 0.007(3) 0.004(3) 0.012(3)
C64 0.017(3) 0.035(4) 0.030(4) 0.010(3) 0.004(3) 0.015(4)

loop_
_atom_type_symbol
_atom_type_description
_atom_type_scat_dispersion_real
_atom_type_scat_dispersion_imag
_atom_type_scat_source
C C 0.0033 0.0016
;
International Tables for Crystallography
(1992, Vol. C, Tables 4.2.6.8 and 6.1.1.4)
;
H H 0.0000 0.0000
;
International Tables for Crystallography
(1992, Vol. C, Table 6.1.1.4)
;
F F 0.0171 0.0103
;
International Tables for Crystallography
(1992, Vol. C, Tables 4.2.6.8 and 6.1.1.4)
;
Fe Fe 0.3463 0.8444
;
International Tables for Crystallography
(1992, Vol. C, Tables 4.2.6.8 and 6.1.1.4)
;
N N 0.0061 0.0033
;
International Tables for Crystallography
(1992, Vol. C, Tables 4.2.6.8 and 6.1.1.4)
;
O O 0.0106 0.0060
;
International Tables for Crystallography
(1992, Vol. C, Tables 4.2.6.8 and 6.1.1.4)
;
Pt Pt -1.7033 8.3905
;
International Tables for Crystallography
(1992, Vol. C, Tables 4.2.6.8 and 6.1.1.4)
;

loop_
_geom_angle_atom_site_label_1
_geom_angle_atom_site_label_2
_geom_angle_atom_site_label_3
_geom_angle
_geom_angle_publ_flag
Pt2 Pt1 Pt4 89.989(12) yes
Pt2 Pt1 O2 172.04(17) yes
Pt2 Pt1 O5 85.56(16) yes
Pt2 Pt1 O12 97.90(16) yes
Pt2 Pt1 N1 87.07(18) yes
Pt4 Pt1 O2 84.29(15) yes
Pt4 Pt1 O5 95.67(15) yes
Pt4 Pt1 O12 85.51(16) yes
Pt4 Pt1 N1 175.89(15) yes
O2 Pt1 O5 89.50(19) yes
O2 Pt1 O12 87.2(2) yes
O2 Pt1 N1 98.9(3) yes
O5 Pt1 O12 176.4(3) yes
O5 Pt1 N1 87.0(2) yes
O12 Pt1 N1 92.1(2) yes
Pt1 Pt2 Pt3 87.809(12) yes
Pt1 Pt2 O3 170.91(15) yes
Pt1 Pt2 O6 85.82(16) yes
Pt1 Pt2 O7 95.87(16) yes
Pt1 Pt2 N2 87.34(17) yes
Pt3 Pt2 O3 85.24(12) yes
Pt3 Pt2 O6 96.69(14) yes
Pt3 Pt2 O7 84.86(14) yes
Pt3 Pt2 N2 172.51(16) yes
O3 Pt2 O6 89.2(2) yes
O3 Pt2 O7 89.3(2) yes
O3 Pt2 N2 100.1(2) yes
O6 Pt2 O7 177.8(2) yes
O6 Pt2 N2 88.6(2) yes
O7 Pt2 N2 90.0(2) yes
Pt2 Pt3 Pt4 90.813(11) yes
Pt2 Pt3 O4 86.23(13) yes
Pt2 Pt3 O8 86.29(13) yes
Pt2 Pt3 O9 95.76(12) yes
Pt2 Pt3 N3 175.55(18) yes
Pt4 Pt3 O4 173.65(11) yes
Pt4 Pt3 O8 97.33(16) yes
Pt4 Pt3 O9 86.10(15) yes
Pt4 Pt3 N3 88.00(18) yes
O4 Pt3 O8 88.1(2) yes
O4 Pt3 O9 88.6(2) yes
O4 Pt3 N3 95.4(3) yes
O8 Pt3 O9 176.0(2) yes
O8 Pt3 N3 89.6(2) yes
O9 Pt3 N3 88.4(2) yes
Pt1 Pt4 Pt3 88.736(13) yes
Pt1 Pt4 O1 88.00(15) yes
Pt1 Pt4 O10 96.93(14) yes
Pt1 Pt4 O11 85.61(15) yes
Pt1 Pt4 N4 173.05(16) yes
Pt3 Pt4 O1 175.11(10) yes
Pt3 Pt4 O10 86.45(16) yes
Pt3 Pt4 O11 96.14(16) yes
Pt3 Pt4 N4 86.68(18) yes
O1 Pt4 O10 90.3(2) yes
O1 Pt4 O11 87.2(2) yes
O1 Pt4 N4 96.9(3) yes
O10 Pt4 O11 176.4(3) yes
O10 Pt4 N4 88.0(3) yes
O11 Pt4 N4 89.7(3) yes
C36 Fe1 C37 41.1(4) yes
C36 Fe1 C38 68.4(4) yes
C36 Fe1 C39 69.1(4) yes
C36 Fe1 C40 41.6(4) yes
C36 Fe1 C41 129.5(5) yes
C36 Fe1 C42 167.5(5) yes
C36 Fe1 C43 148.6(6) yes
C36 Fe1 C44 114.0(5) yes
C36 Fe1 C45 107.6(5) yes
C37 Fe1 C38 40.2(4) yes
C37 Fe1 C39 68.6(4) yes
C37 Fe1 C40 69.5(4) yes
C37 Fe1 C41 108.8(4) yes
C37 Fe1 C42 130.5(5) yes
C37 Fe1 C43 169.6(6) yes
C37 Fe1 C44 146.8(6) yes
C37 Fe1 C45 115.8(5) yes
C38 Fe1 C39 40.6(5) yes
C38 Fe1 C40 68.7(4) yes
C38 Fe1 C41 118.1(5) yes
C38 Fe1 C42 111.1(5) yes
C38 Fe1 C43 131.7(5) yes
C38 Fe1 C44 171.1(6) yes
C38 Fe1 C45 148.4(5) yes
C39 Fe1 C40 41.0(4) yes
C39 Fe1 C41 150.4(5) yes
C39 Fe1 C42 119.2(5) yes
C39 Fe1 C43 109.1(5) yes
C39 Fe1 C44 131.1(6) yes
C39 Fe1 C45 169.6(6) yes
C40 Fe1 C41 168.0(5) yes
C40 Fe1 C42 150.6(5) yes
C40 Fe1 C43 115.9(5) yes
C40 Fe1 C44 107.0(5) yes
C40 Fe1 C45 130.2(5) yes
C41 Fe1 C42 38.9(5) yes
C41 Fe1 C43 67.9(5) yes
C41 Fe1 C44 67.6(6) yes
C41 Fe1 C45 39.0(6) yes
C42 Fe1 C43 40.9(6) yes
C42 Fe1 C44 68.5(5) yes
C42 Fe1 C45 65.9(6) yes
C43 Fe1 C44 42.2(7) yes
C43 Fe1 C45 68.3(5) yes
C44 Fe1 C45 40.2(6) yes
C47 Fe2 C48 40.9(3) yes
C47 Fe2 C49 68.6(4) yes
C47 Fe2 C50 68.8(4) yes
C47 Fe2 C51 41.5(3) yes
C47 Fe2 C52 107.0(4) yes
C47 Fe2 C53 128.6(4) yes
C47 Fe2 C54 168.3(4) yes
C47 Fe2 C55 149.1(4) yes
C47 Fe2 C56 115.6(4) yes
C48 Fe2 C49 40.7(4) yes
C48 Fe2 C50 68.7(3) yes
C48 Fe2 C51 69.3(3) yes
C48 Fe2 C52 117.7(4) yes
C48 Fe2 C53 109.1(4) yes
C48 Fe2 C54 130.4(4) yes
C48 Fe2 C55 168.8(4) yes
C48 Fe2 C56 149.8(5) yes
C49 Fe2 C50 40.6(3) yes
C49 Fe2 C51 68.6(3) yes
C49 Fe2 C52 152.1(4) yes
C49 Fe2 C53 119.7(4) yes
C49 Fe2 C54 109.8(5) yes
C49 Fe2 C55 130.1(5) yes
C49 Fe2 C56 167.1(4) yes
C50 Fe2 C51 40.6(4) yes
C50 Fe2 C52 165.7(4) yes
C50 Fe2 C53 152.6(4) yes
C50 Fe2 C54 118.1(4) yes
C50 Fe2 C55 108.1(4) yes
C50 Fe2 C56 127.9(4) yes
C51 Fe2 C52 127.4(4) yes
C51 Fe2 C53 166.3(4) yes
C51 Fe2 C54 149.8(4) yes
C51 Fe2 C55 115.8(3) yes
C51 Fe2 C56 105.9(4) yes
C52 Fe2 C53 40.4(5) yes
C52 Fe2 C54 68.6(5) yes
C52 Fe2 C55 68.0(5) yes
C52 Fe2 C56 40.4(5) yes
C53 Fe2 C54 41.3(4) yes
C53 Fe2 C55 68.5(4) yes
C53 Fe2 C56 68.2(4) yes
C54 Fe2 C55 40.7(4) yes
C54 Fe2 C56 68.6(5) yes
C55 Fe2 C56 40.6(5) yes
Pt4 O1 C35 119.5(5) yes
Pt1 O2 C35 120.0(5) yes
Pt2 O3 C46 118.0(5) yes
Pt3 O4 C46 119.9(4) yes
Pt1 O5 C57 120.9(4) yes
Pt2 O6 C57 120.0(5) yes
Pt2 O7 C59 121.2(6) yes
Pt3 O8 C59 119.0(4) yes
Pt3 O9 C61 120.6(6) yes
Pt4 O10 C61 118.7(4) yes
Pt4 O11 C63 120.4(4) yes
Pt1 O12 C63 119.7(5) yes
C67 O65 C68 105(3) yes
Pt1 N1 C1 119.9(6) yes
Pt1 N1 C2 121.9(5) yes
C1 N1 C2 117.5(6) yes
Pt2 N2 C1 117.9(5) yes
Pt2 N2 C10 125.6(5) yes
C1 N2 C10 116.2(6) yes
Pt3 N3 C18 118.8(4) yes
Pt3 N3 C19 117.0(5) yes
C18 N3 C19 121.7(7) yes
Pt4 N4 C18 119.7(6) yes
Pt4 N4 C27 120.7(5) yes
C18 N4 C27 118.8(6) yes
N1 C1 N2 126.1(7) yes
N1 C2 C3 118.5(5) yes
N1 C2 C7 122.2(7) yes
C3 C2 C7 119.3(8) yes
C2 C3 C4 121.4(5) yes
C3 C4 C5 118.1(7) yes
C3 C4 C8 122.4(5) yes
C5 C4 C8 119.5(8) yes
C4 C5 C6 122.3(9) yes
C5 C6 C7 118.1(6) yes
C5 C6 C9 120.1(9) yes
C7 C6 C9 121.8(8) yes
C2 C7 C6 120.8(7) yes
F1 C8 F2 109.0(8) yes
F1 C8 F3 108.3(7) yes
F1 C8 C4 111.8(8) yes
F2 C8 F3 109.5(9) yes
F2 C8 C4 108.5(7) yes
F3 C8 C4 109.6(7) yes
F4 C9 F5 104.3(11) yes
F4 C9 F6 114.2(13) yes
F4 C9 C6 112.2(9) yes
F5 C9 F6 105.3(12) yes
F5 C9 C6 107.5(10) yes
F6 C9 C6 112.6(10) yes
N2 C10 C11 121.9(7) yes
N2 C10 C15 119.5(7) yes
C11 C10 C15 118.6(7) yes
C10 C11 C12 121.5(7) yes
C11 C12 C13 118.4(8) yes
C11 C12 C16 118.8(7) yes
C13 C12 C16 122.7(7) yes
C12 C13 C14 121.5(7) yes
C13 C14 C15 118.6(7) yes
C13 C14 C17 118.4(7) yes
C15 C14 C17 123.0(8) yes
C10 C15 C14 121.3(8) yes
F7 C16 F8 110.6(9) yes
F7 C16 F9 106.6(7) yes
F7 C16 C12 109.7(6) yes
F8 C16 F9 108.3(7) yes
F8 C16 C12 108.9(8) yes
F9 C16 C12 112.7(8) yes
F10 C17 F11 109.0(7) yes
F10 C17 F12 108.1(6) yes
F10 C17 C14 110.4(7) yes
F11 C17 F12 108.1(7) yes
F11 C17 C14 109.5(6) yes
F12 C17 C14 111.6(7) yes
N3 C18 N4 124.3(7) yes
N3 C19 C20 121.5(7) yes
N3 C19 C24 118.1(8) yes
C20 C19 C24 120.2(7) yes
C19 C20 C21 120.0(7) yes
C20 C21 C22 118.2(8) yes
C20 C21 C25 122.0(7) yes
C22 C21 C25 119.7(7) yes
C21 C22 C23 122.5(7) yes
C22 C23 C24 118.2(7) yes
C22 C23 C26 122.2(7) yes
C24 C23 C26 119.6(7) yes
C19 C24 C23 120.9(8) yes
F13 C25 F14 109.0(8) yes
F13 C25 F15 108.9(7) yes
F13 C25 C21 108.0(8) yes
F14 C25 F15 108.9(8) yes
F14 C25 C21 109.5(7) yes
F15 C25 C21 112.4(8) yes
F16 C26 F17 108.8(7) yes
F16 C26 F18 109.6(6) yes
F16 C26 C23 109.5(7) yes
F17 C26 F18 108.0(7) yes
F17 C26 C23 109.7(5) yes
F18 C26 C23 111.2(8) yes
N4 C27 C28 121.6(6) yes
N4 C27 C32 118.1(5) yes
C28 C27 C32 120.3(7) yes
C27 C28 C29 120.2(7) yes
C28 C29 C30 118.4(6) yes
C28 C29 C33 119.1(7) yes
C30 C29 C33 122.4(8) yes
C29 C30 C31 122.2(8) yes
C30 C31 C32 118.1(7) yes
C30 C31 C34 119.8(7) yes
C32 C31 C34 122.0(6) yes
C27 C32 C31 120.7(5) yes
F19 C33 F20 109.9(13) yes
F19 C33 F21 110.7(11) yes
F19 C33 C29 109.9(10) yes
F20 C33 F21 105.0(13) yes
F20 C33 C29 107.4(8) yes
F21 C33 C29 113.8(8) yes
F22 C34 F23 109.6(9) yes
F22 C34 F24 108.5(8) yes
F22 C34 C31 108.4(6) yes
F23 C34 F24 107.9(7) yes
F23 C34 C31 110.1(7) yes
F24 C34 C31 112.4(7) yes
O1 C35 O2 126.0(7) yes
O1 C35 C36 115.4(7) yes
O2 C35 C36 118.6(7) yes
Fe1 C36 C35 123.3(4) yes
Fe1 C36 C37 70.6(5) yes
Fe1 C36 C40 69.4(5) yes
C35 C36 C37 128.2(8) yes
C35 C36 C40 123.5(8) yes
C37 C36 C40 108.3(8) yes
Fe1 C37 C36 68.2(4) yes
Fe1 C37 C38 69.8(4) yes
C36 C37 C38 107.3(9) yes
Fe1 C38 C37 69.9(4) yes
Fe1 C38 C39 69.5(5) yes
C37 C38 C39 109.3(9) yes
Fe1 C39 C38 69.8(6) yes
Fe1 C39 C40 68.8(5) yes
C38 C39 C40 107.8(10) yes
Fe1 C40 C36 68.9(5) yes
Fe1 C40 C39 70.3(6) yes
C36 C40 C39 107.3(9) yes
Fe1 C41 C42 70.4(7) yes
Fe1 C41 C45 69.5(8) yes
C42 C41 C45 108.6(13) yes
Fe1 C42 C41 70.6(7) yes
Fe1 C42 C43 68.5(7) yes
C41 C42 C43 109.3(13) yes
Fe1 C43 C42 70.6(6) yes
Fe1 C43 C44 68.4(6) yes
C42 C43 C44 105.3(12) yes
Fe1 C44 C43 69.4(6) yes
Fe1 C44 C45 70.6(6) yes
C43 C44 C45 106.3(13) yes
Fe1 C45 C41 71.6(7) yes
Fe1 C45 C44 69.2(7) yes
C41 C45 C44 110.5(13) yes
O3 C46 O4 126.5(7) yes
O3 C46 C47 119.8(6) yes
O4 C46 C47 113.7(6) yes
Fe2 C47 C46 120.7(5) yes
Fe2 C47 C48 70.5(5) yes
Fe2 C47 C51 69.4(5) yes
C46 C47 C48 128.9(6) yes
C46 C47 C51 122.4(6) yes
C48 C47 C51 108.3(7) yes
Fe2 C48 C47 68.6(5) yes
Fe2 C48 C49 69.6(5) yes
C47 C48 C49 107.2(6) yes
Fe2 C49 C48 69.6(5) yes
Fe2 C49 C50 69.4(5) yes
C48 C49 C50 108.4(8) yes
Fe2 C50 C49 70.1(4) yes
Fe2 C50 C51 69.3(4) yes
C49 C50 C51 108.6(8) yes
Fe2 C51 C47 69.1(4) yes
Fe2 C51 C50 70.1(4) yes
C47 C51 C50 107.5(6) yes
Fe2 C52 C53 69.5(6) yes
Fe2 C52 C56 69.4(6) yes
C53 C52 C56 108.3(10) yes
Fe2 C53 C52 70.1(5) yes
Fe2 C53 C54 68.9(4) yes
C52 C53 C54 107.8(9) yes
Fe2 C54 C53 69.8(6) yes
Fe2 C54 C55 69.7(6) yes
C53 C54 C55 107.1(10) yes
Fe2 C55 C54 69.7(7) yes
Fe2 C55 C56 70.0(7) yes
C54 C55 C56 108.7(10) yes
Fe2 C56 C52 70.3(7) yes
Fe2 C56 C55 69.4(7) yes
C52 C56 C55 108.0(10) yes
O5 C57 O6 125.3(6) yes
O5 C57 C58 117.1(6) yes
O6 C57 C58 117.6(7) yes
O7 C59 O8 125.9(6) yes
O7 C59 C60 117.7(7) yes
O8 C59 C60 116.4(5) yes
O9 C61 O10 125.6(7) yes
O9 C61 C62 117.8(8) yes
O10 C61 C62 116.6(7) yes
O11 C63 O12 126.5(6) yes
O11 C63 C64 117.2(6) yes
O12 C63 C64 116.3(8) yes
O65 C67 C66 108(3) yes
O65 C68 C69 113(2) yes
N1 C1 H1 116.964 no
N2 C1 H1 116.980 no
C2 C3 H3 119.335 no
C4 C3 H3 119.308 no
C4 C5 H5 118.854 no
C6 C5 H5 118.843 no
C2 C7 H7 119.609 no
C6 C7 H7 119.605 no
C10 C11 H11 119.257 no
C12 C11 H11 119.263 no
C12 C13 H13 119.264 no
C14 C13 H13 119.280 no
C10 C15 H15 119.357 no
C14 C15 H15 119.362 no
N3 C18 H18 117.866 no
N4 C18 H18 117.863 no
C19 C20 H20 119.998 no
C21 C20 H20 120.010 no
C21 C22 H22 118.759 no
C23 C22 H22 118.760 no
C19 C24 H24 119.561 no
C23 C24 H24 119.548 no
C27 C28 H28 119.906 no
C29 C28 H28 119.920 no
C29 C30 H30 118.895 no
C31 C30 H30 118.893 no
C27 C32 H32 119.636 no
C31 C32 H32 119.628 no
Fe1 C37 H37 126.355 no
C36 C37 H37 126.352 no
C38 C37 H37 126.342 no
Fe1 C38 H38 125.338 no
C37 C38 H38 125.334 no
C39 C38 H38 125.336 no
Fe1 C39 H39 126.088 no
C38 C39 H39 126.085 no
C40 C39 H39 126.094 no
Fe1 C40 H40 126.343 no
C36 C40 H40 126.359 no
C39 C40 H40 126.333 no
Fe1 C41 H41 125.682 no
C42 C41 H41 125.694 no
C45 C41 H41 125.682 no
Fe1 C42 H42 125.343 no
C41 C42 H42 125.350 no
C43 C42 H42 125.345 no
Fe1 C43 H43 127.329 no
C42 C43 H43 127.335 no
C44 C43 H43 127.342 no
Fe1 C44 H44 126.831 no
C43 C44 H44 126.840 no
C45 C44 H44 126.824 no
Fe1 C45 H45 124.716 no
C41 C45 H45 124.709 no
C44 C45 H45 124.723 no
Fe2 C48 H48 126.396 no
C47 C48 H48 126.399 no
C49 C48 H48 126.386 no
Fe2 C49 H49 125.788 no
C48 C49 H49 125.800 no
C50 C49 H49 125.795 no
Fe2 C50 H50 125.692 no
C49 C50 H50 125.683 no
C51 C50 H50 125.696 no
Fe2 C51 H51 126.266 no
C47 C51 H51 126.253 no
C50 C51 H51 126.264 no
Fe2 C52 H52 125.839 no
C53 C52 H52 125.832 no
C56 C52 H52 125.830 no
Fe2 C53 H53 126.118 no
C52 C53 H53 126.109 no
C54 C53 H53 126.114 no
Fe2 C54 H54 126.426 no
C53 C54 H54 126.419 no
C55 C54 H54 126.434 no
Fe2 C55 H55 125.637 no
C54 C55 H55 125.639 no
C56 C55 H55 125.643 no
Fe2 C56 H56 125.980 no
C52 C56 H56 125.983 no
C55 C56 H56 125.979 no
C57 C58 H58A 109.471 no
C57 C58 H58B 109.466 no
C57 C58 H58C 109.475 no
H58A C58 H58B 109.470 no
H58A C58 H58C 109.475 no
H58B C58 H58C 109.471 no
C59 C60 H60A 109.475 no
C59 C60 H60B 109.467 no
C59 C60 H60C 109.483 no
H60A C60 H60B 109.458 no
H60A C60 H60C 109.476 no
H60B C60 H60C 109.469 no
C61 C62 H62A 109.470 no
C61 C62 H62B 109.477 no
C61 C62 H62C 109.460 no
H62A C62 H62B 109.476 no
H62A C62 H62C 109.478 no
H62B C62 H62C 109.467 no
C63 C64 H64A 109.472 no
C63 C64 H64B 109.465 no
C63 C64 H64C 109.465 no
H64A C64 H64B 109.476 no
H64A C64 H64C 109.474 no
H64B C64 H64C 109.476 no
C67 C66 H66A 109.473 no
C67 C66 H66B 109.462 no
C67 C66 H66C 109.470 no
H66A C66 H66B 109.480 no
H66A C66 H66C 109.465 no
H66B C66 H66C 109.477 no
O65 C67 H67A 110.196 no
O65 C67 H67B 110.198 no
C66 C67 H67A 110.194 no
C66 C67 H67B 110.186 no
H67A C67 H67B 108.480 no
O65 C68 H68A 108.990 no
O65 C68 H68B 108.997 no
C69 C68 H68A 108.978 no
C69 C68 H68B 108.981 no
H68A C68 H68B 107.770 no
C68 C69 H69A 109.462 no
C68 C69 H69B 109.473 no
C68 C69 H69C 109.477 no
H69A C69 H69B 109.475 no
H69A C69 H69C 109.475 no
H69B C69 H69C 109.465 no

loop_
_geom_bond_atom_site_label_1
_geom_bond_atom_site_label_2
_geom_bond_distance
_geom_bond_publ_flag
Pt1 Pt2 2.5299(4) yes
Pt1 Pt4 2.5278(4) yes
Pt1 O2 2.198(6) yes
Pt1 O5 2.008(4) yes
Pt1 O12 2.027(4) yes
Pt1 N1 2.157(7) yes
Pt2 Pt3 2.5308(4) yes
Pt2 O3 2.213(6) yes
Pt2 O6 2.013(5) yes
Pt2 O7 2.013(5) yes
Pt2 N2 2.197(6) yes
Pt3 Pt4 2.4908(4) yes
Pt3 O4 2.126(6) yes
Pt3 O8 2.010(5) yes
Pt3 O9 2.008(6) yes
Pt3 N3 2.133(6) yes
Pt4 O1 2.132(6) yes
Pt4 O10 2.026(5) yes
Pt4 O11 2.013(5) yes
Pt4 N4 2.148(6) yes
Fe1 C36 2.020(8) yes
Fe1 C37 2.052(7) yes
Fe1 C38 2.050(7) yes
Fe1 C39 2.046(10) yes
Fe1 C40 2.026(10) yes
Fe1 C41 2.058(12) yes
Fe1 C42 2.055(11) yes
Fe1 C43 2.027(9) yes
Fe1 C44 2.013(9) yes
Fe1 C45 2.031(11) yes
Fe2 C47 2.028(8) yes
Fe2 C48 2.053(9) yes
Fe2 C49 2.053(10) yes
Fe2 C50 2.043(7) yes
Fe2 C51 2.032(6) yes
Fe2 C52 2.058(11) yes
Fe2 C53 2.051(7) yes
Fe2 C54 2.040(10) yes
Fe2 C55 2.040(12) yes
Fe2 C56 2.047(13) yes
F1 C8 1.549(10) yes
F2 C8 1.545(15) yes
F3 C8 1.534(16) yes
F4 C9 1.50(3) yes
F5 C9 1.60(3) yes
F6 C9 1.47(3) yes
F7 C16 1.560(10) yes
F8 C16 1.552(14) yes
F9 C16 1.558(12) yes
F10 C17 1.543(8) yes
F11 C17 1.552(11) yes
F12 C17 1.548(14) yes
F13 C25 1.547(14) yes
F14 C25 1.554(10) yes
F15 C25 1.530(16) yes
F16 C26 1.541(10) yes
F17 C26 1.570(11) yes
F18 C26 1.550(13) yes
F19 C33 1.486(18) yes
F20 C33 1.61(3) yes
F21 C33 1.503(19) yes
F22 C34 1.564(16) yes
F23 C34 1.555(15) yes
F24 C34 1.541(10) yes
O1 C35 1.265(10) yes
O2 C35 1.282(10) yes
O3 C46 1.263(8) yes
O4 C46 1.266(8) yes
O5 C57 1.271(10) yes
O6 C57 1.273(9) yes
O7 C59 1.264(6) yes
O8 C59 1.267(10) yes
O9 C61 1.269(9) yes
O10 C61 1.275(10) yes
O11 C63 1.260(11) yes
O12 C63 1.256(8) yes
O65 C67 1.60(3) yes
O65 C68 1.63(5) yes
N1 C1 1.315(10) yes
N1 C2 1.420(11) yes
N2 C1 1.316(10) yes
N2 C10 1.423(9) yes
N3 C18 1.318(10) yes
N3 C19 1.415(9) yes
N4 C18 1.319(9) yes
N4 C27 1.423(10) yes
C2 C3 1.397(10) yes
C2 C7 1.403(8) yes
C3 C4 1.377(12) yes
C4 C5 1.407(8) yes
C4 C8 1.537(11) yes
C5 C6 1.393(12) yes
C6 C7 1.390(13) yes
C6 C9 1.529(10) yes
C10 C11 1.398(12) yes
C10 C15 1.410(11) yes
C11 C12 1.396(10) yes
C12 C13 1.396(12) yes
C12 C16 1.529(13) yes
C13 C14 1.413(12) yes
C14 C15 1.384(10) yes
C14 C17 1.535(11) yes
C19 C20 1.405(12) yes
C19 C24 1.381(11) yes
C20 C21 1.397(11) yes
C21 C22 1.403(11) yes
C21 C25 1.532(13) yes
C22 C23 1.386(12) yes
C23 C24 1.398(10) yes
C23 C26 1.537(11) yes
C27 C28 1.393(8) yes
C27 C32 1.390(10) yes
C28 C29 1.393(12) yes
C29 C30 1.394(10) yes
C29 C33 1.533(9) yes
C30 C31 1.398(8) yes
C31 C32 1.388(11) yes
C31 C34 1.538(10) yes
C35 C36 1.475(12) yes
C36 C37 1.431(13) yes
C36 C40 1.438(13) yes
C37 C38 1.410(15) yes
C38 C39 1.423(16) yes
C39 C40 1.425(15) yes
C41 C42 1.370(18) yes
C41 C45 1.36(2) yes
C42 C43 1.43(2) yes
C43 C44 1.46(3) yes
C44 C45 1.39(3) yes
C46 C47 1.481(11) yes
C47 C48 1.428(10) yes
C47 C51 1.437(10) yes
C48 C49 1.429(13) yes
C49 C50 1.420(11) yes
C50 C51 1.414(12) yes
C52 C53 1.418(16) yes
C52 C56 1.416(15) yes
C53 C54 1.442(16) yes
C54 C55 1.417(14) yes
C55 C56 1.417(18) yes
C57 C58 1.493(9) yes
C59 C60 1.506(10) yes
C61 C62 1.499(12) yes
C63 C64 1.505(10) yes
C66 C67 1.62(5) yes
C68 C69 1.55(3) yes
C1 H1 0.950 no
C3 H3 0.950 no
C5 H5 0.950 no
C7 H7 0.950 no
C11 H11 0.950 no
C13 H13 0.950 no
C15 H15 0.950 no
C18 H18 0.950 no
C20 H20 0.950 no
C22 H22 0.950 no
C24 H24 0.950 no
C28 H28 0.950 no
C30 H30 0.950 no
C32 H32 0.950 no
C37 H37 1.000 no
C38 H38 1.000 no
C39 H39 1.000 no
C40 H40 1.000 no
C41 H41 1.000 no
C42 H42 1.000 no
C43 H43 1.000 no
C44 H44 1.000 no
C45 H45 1.000 no
C48 H48 1.000 no
C49 H49 1.000 no
C50 H50 1.000 no
C51 H51 1.000 no
C52 H52 1.000 no
C53 H53 1.000 no
C54 H54 1.000 no
C55 H55 1.000 no
C56 H56 1.000 no
C58 H58A 0.980 no
C58 H58B 0.980 no
C58 H58C 0.980 no
C60 H60A 0.980 no
C60 H60B 0.980 no
C60 H60C 0.980 no
C62 H62A 0.980 no
C62 H62B 0.980 no
C62 H62C 0.980 no
C64 H64A 0.980 no
C64 H64B 0.980 no
C64 H64C 0.980 no
C66 H66A 0.980 no
C66 H66B 0.980 no
C66 H66C 0.980 no
C67 H67A 0.990 no
C67 H67B 0.990 no
C68 H68A 0.990 no
C68 H68B 0.990 no
C69 H69A 0.980 no
C69 H69B 0.980 no
C69 H69C 0.980 no

loop_
_geom_contact_atom_site_label_1
_geom_contact_atom_site_label_2
_geom_contact_distance
_geom_contact_publ_flag
_geom_contact_site_symmetry_2
Pt1 C3 3.540(9) no .
Pt3 C24 3.456(6) no .
F1 C3 2.863(13) no .
F2 C3 3.567(16) no .
F2 C5 3.071(14) no .
F3 C5 3.028(12) no .
F4 C5 2.969(14) no .
F5 C5 3.136(13) no .
F5 C7 3.530(16) no .
F6 C7 2.835(14) no .
F7 C11 3.092(14) no .
F7 C13 3.582(14) no .
F8 C11 2.996(14) no .
F9 C13 2.898(14) no .
F10 C13 3.014(12) no .
F11 C13 3.099(13) no .
F11 C15 3.564(12) no .
F12 C15 2.876(13) no .
F13 C20 3.484(16) no .
F13 C22 3.114(15) no .
F14 C22 2.975(15) no .
F15 C20 2.880(16) no .
F16 C22 3.533(12) no .
F16 C24 3.155(10) no .
F17 O4 3.569(8) no .
F17 C24 2.978(13) no .
F18 C22 2.860(13) no .
F19 C28 2.966(14) no .
F20 C28 3.09(3) no .
F20 C30 3.58(3) no .
F21 C30 2.895(13) no .
F22 C30 3.105(14) no .
F22 C32 3.535(15) no .
F23 C30 3.029(11) no .
F24 C32 2.880(11) no .
O1 C27 3.255(9) no .
O1 C32 3.214(10) no .
O1 C40 2.812(12) no .
O2 O11 3.387(6) no .
O2 C2 3.396(10) no .
O2 C3 3.228(11) no .
O2 C37 2.974(11) no .
O2 C63 3.298(7) no .
O3 C10 3.564(9) no .
O3 C15 3.190(7) no .
O3 C48 3.005(10) no .
O4 O7 3.395(9) no .
O4 C19 3.096(8) no .
O4 C24 2.946(6) no .
O4 C51 2.767(10) no .
O4 C59 3.267(10) no .
O5 O10 2.998(8) no .
O5 N2 3.484(9) no .
O5 C1 3.366(10) no .
O5 C35 3.566(9) no .
O6 O9 3.001(7) no .
O6 O10 3.168(8) no .
O6 C61 2.995(10) no .
O7 O12 3.040(8) no .
O7 C46 3.441(10) no .
O8 O11 2.989(8) no .
O8 O12 3.124(8) no .
O8 C19 3.586(10) no .
O8 C24 3.324(9) no .
O8 C63 2.948(10) no .
O9 N4 3.417(8) no .
O9 C18 3.359(7) no .
O9 C46 3.380(10) no .
O9 C52 3.593(13) no .
O10 C32 3.520(9) no .
O10 C57 2.969(8) no .
O11 C18 3.549(10) no .
O11 C35 3.310(7) no .
O12 C3 3.398(9) no .
O12 C59 3.002(10) no .
N1 C10 3.586(10) no .
N2 C2 3.597(11) no .
N2 C57 3.374(11) no .
N4 C61 3.301(8) no .
C1 C3 3.496(11) no .
C1 C7 2.895(11) no .
C1 C11 2.836(11) no .
C1 C15 3.536(11) no .
C2 C5 2.766(13) no .
C3 C6 2.799(8) no .
C4 C7 2.801(11) no .
C10 C13 2.793(10) no .
C11 C14 2.799(11) no .
C12 C15 2.804(12) no .
C18 C20 2.984(11) no .
C18 C24 3.521(10) no .
C18 C28 2.997(11) no .
C18 C32 3.440(10) no .
C19 C22 2.762(10) no .
C20 C23 2.807(11) no .
C21 C24 2.800(12) no .
C27 C30 2.757(12) no .
C28 C31 2.803(10) no .
C29 C32 2.795(8) no .
C35 C45 3.536(13) no .
C46 C52 3.471(13) no .
C57 C61 3.205(10) no .
C59 C63 3.232(11) no .
F3 O7 3.549(14) no 2_676
F11 F16 3.554(11) no 2_666
F16 F11 3.554(11) no 2_666
F16 F21 3.560(19) no 2_665
F17 F17 3.394(12) no 2_666
F18 O7 3.282(12) no 2_666
F18 C11 3.583(8) no 2_666
F21 F16 3.560(19) no 2_665
O1 C58 3.167(7) no 2_776
O5 C58 3.447(10) no 2_776
O7 F3 3.549(14) no 2_676
O7 F18 3.282(12) no 2_666
O10 C58 3.465(9) no 2_776
C11 F18 3.583(8) no 2_666
C35 C58 3.190(10) no 2_776
C36 C58 3.442(11) no 2_776
C50 C60 3.403(11) no 2_666
C58 O1 3.167(7) no 2_776
C58 O5 3.447(10) no 2_776
C58 O10 3.465(9) no 2_776
C58 C35 3.190(10) no 2_776
C58 C36 3.442(11) no 2_776
C60 C50 3.403(11) no 2_666
Pt1 H3 3.1945 no .
Pt2 H15 3.2291 no .
Pt3 H24 3.2519 no .
Pt4 H32 3.3752 no .
F1 H3 2.4653 no .
F1 H41 3.1700 no .
F1 H45 3.4447 no .
F1 H64A 3.3043 no .
F2 H5 2.9191 no .
F2 H37 3.3353 no .
F2 H41 3.1973 no .
F3 H5 2.8357 no .
F4 H5 2.7034 no .
F5 H5 3.0328 no .
F6 H7 2.4666 no .
F7 H11 2.9324 no .
F8 H11 2.8125 no .
F9 H13 2.5093 no .
F10 H13 2.7879 no .
F11 H13 2.9743 no .
F11 H48 3.0426 no .
F12 H15 2.4891 no .
F12 H48 3.0764 no .
F12 H53 2.9046 no .
F13 H22 3.0256 no .
F13 H55 3.4037 no .
F14 H22 2.7144 no .
F15 H20 2.5106 no .
F16 H24 3.0391 no .
F17 H24 2.7576 no .
F17 H51 3.3482 no .
F18 H22 2.4644 no .
F19 H28 2.7702 no .
F20 H28 2.9647 no .
F20 H44 3.0358 no .
F21 H30 2.5147 no .
F22 H30 2.9919 no .
F23 H30 2.7985 no .
F23 H40 3.3046 no .
F24 H32 2.4925 no .
O1 H32 3.0580 no .
O1 H40 2.6613 no .
O1 H44 3.5640 no .
O2 H3 2.9318 no .
O2 H37 2.8745 no .
O2 H45 3.4054 no .
O3 H15 2.6522 no .
O3 H48 2.9264 no .
O3 H52 3.2000 no .
O4 H24 2.9227 no .
O4 H51 2.6015 no .
O5 H58A 2.6160 no .
O5 H58B 2.6159 no .
O5 H58C 3.1592 no .
O6 H15 2.9822 no .
O6 H52 3.2267 no .
O6 H58A 3.0024 no .
O6 H58B 2.9886 no .
O6 H58C 2.4178 no .
O6 H62B 3.3989 no .
O7 H60A 2.6319 no .
O7 H60B 2.6320 no .
O7 H60C 3.1672 no .
O8 H24 2.6085 no .
O8 H60A 2.9880 no .
O8 H60B 2.9886 no .
O8 H60C 2.4053 no .
O8 H64B 3.4241 no .
O9 H52 2.9838 no .
O9 H56 3.0788 no .
O9 H62A 2.6307 no .
O9 H62B 2.6302 no .
O9 H62C 3.1671 no .
O10 H32 2.8048 no .
O10 H58B 3.2810 no .
O10 H62A 2.9956 no .
O10 H62B 2.9863 no .
O10 H62C 2.4054 no .
O11 H45 3.3042 no .
O11 H64A 2.9854 no .
O11 H64B 2.9941 no .
O11 H64C 2.4152 no .
O12 H3 2.6108 no .
O12 H60A 3.4825 no .
O12 H64A 2.6049 no .
O12 H64B 2.6044 no .
O12 H64C 3.1473 no .
O65 H66A 2.7809 no .
O65 H66B 2.7679 no .
O65 H66C 3.4536 no .
O65 H69A 2.8347 no .
O65 H69B 2.8390 no .
O65 H69C 3.4937 no .
N1 H3 2.5753 no .
N1 H7 2.6568 no .
N2 H11 2.6428 no .
N2 H15 2.6099 no .
N3 H20 2.6496 no .
N3 H24 2.5558 no .
N4 H28 2.6408 no .
N4 H32 2.5678 no .
C1 H7 2.7229 no .
C1 H11 2.6305 no .
C2 H1 2.4375 no .
C3 H5 3.2406 no .
C3 H7 3.2729 no .
C5 H3 3.2481 no .
C5 H7 3.2485 no .
C7 H1 2.5809 no .
C7 H3 3.2723 no .
C7 H5 3.2433 no .
C8 H3 2.7065 no .
C8 H5 2.6710 no .
C9 H5 2.6640 no .
C9 H7 2.7056 no .
C10 H1 2.4137 no .
C11 H1 2.4934 no .
C11 H13 3.2569 no .
C11 H15 3.2721 no .
C13 H11 3.2565 no .
C13 H15 3.2647 no .
C15 H11 3.2728 no .
C15 H13 3.2599 no .
C16 H11 2.6471 no .
C16 H13 2.7261 no .
C17 H13 2.6593 no .
C17 H15 2.7247 no .
C17 H48 3.5251 no .
C18 H20 2.7928 no .
C18 H28 2.8821 no .
C19 H18 2.5384 no .
C20 H18 2.8019 no .
C20 H22 3.2572 no .
C20 H24 3.2711 no .
C21 H51 3.3699 no .
C22 H20 3.2657 no .
C22 H24 3.2473 no .
C22 H51 2.9495 no .
C23 H51 2.9255 no .
C24 H20 3.2707 no .
C24 H22 3.2446 no .
C24 H51 3.3049 no .
C25 H20 2.7270 no .
C25 H22 2.6665 no .
C26 H22 2.7039 no .
C26 H24 2.6749 no .
C26 H51 3.4936 no .
C27 H18 2.4841 no .
C28 H18 2.8096 no .
C28 H30 3.2497 no .
C28 H32 3.2680 no .
C28 H44 3.5611 no .
C30 H28 3.2562 no .
C30 H32 3.2509 no .
C31 H40 3.3382 no .
C32 H18 3.5682 no .
C32 H28 3.2695 no .
C32 H30 3.2450 no .
C32 H40 3.4726 no .
C33 H28 2.6630 no .
C33 H30 2.7154 no .
C34 H30 2.6708 no .
C34 H32 2.7170 no .
C35 H37 2.9572 no .
C35 H40 2.8768 no .
C35 H45 3.2679 no .
C36 H38 3.2535 no .
C36 H39 3.2741 no .
C36 H45 3.4054 no .
C37 H39 3.2735 no .
C37 H40 3.2910 no .
C37 H41 3.4987 no .
C38 H40 3.2682 no .
C38 H42 3.5541 no .
C39 H37 3.2759 no .
C39 H43 3.4990 no .
C40 H37 3.2918 no .
C40 H38 3.2644 no .
C40 H44 3.4085 no .
C41 H37 3.5044 no .
C41 H43 3.2461 no .
C41 H44 3.2269 no .
C42 H38 3.5494 no .
C42 H44 3.2620 no .
C42 H45 3.1813 no .
C43 H39 3.4882 no .
C43 H41 3.2458 no .
C43 H45 3.2453 no .
C44 H40 3.4082 no .
C44 H41 3.2253 no .
C44 H42 3.2601 no .
C45 H42 3.1830 no .
C45 H43 3.2476 no .
C45 H64A 3.4093 no .
C46 H48 2.9735 no .
C46 H51 2.8596 no .
C46 H52 3.2029 no .
C47 H49 3.2653 no .
C47 H50 3.2659 no .
C47 H52 3.4359 no .
C48 H50 3.2743 no .
C48 H51 3.2874 no .
C48 H53 3.5078 no .
C49 H51 3.2674 no .
C49 H54 3.5195 no .
C50 H48 3.2760 no .
C50 H55 3.4524 no .
C51 H48 3.2890 no .
C51 H49 3.2648 no .
C51 H56 3.3971 no .
C52 H54 3.2768 no .
C52 H55 3.2572 no .
C52 H62B 3.2703 no .
C53 H48 3.5096 no .
C53 H55 3.2684 no .
C53 H56 3.2625 no .
C54 H49 3.5146 no .
C54 H52 3.2773 no .
C54 H56 3.2676 no .
C55 H50 3.4587 no .
C55 H52 3.2580 no .
C55 H53 3.2673 no .
C56 H51 3.3973 no .
C56 H53 3.2629 no .
C56 H54 3.2695 no .
C57 H62B 3.5836 no .
C58 H62B 3.3384 no .
C58 H62C 3.5693 no .
C59 H24 3.4443 no .
C59 H64B 3.3387 no .
C60 H64B 3.0647 no .
C61 H32 3.4670 no .
C61 H52 3.4948 no .
C61 H58B 3.5024 no .
C62 H52 3.3882 no .
C62 H58B 3.3112 no .
C62 H58C 3.5640 no .
C63 H3 3.4886 no .
C63 H45 3.1003 no .
C64 H45 2.9903 no .
C64 H60A 3.4927 no .
C67 H68A 2.7702 no .
C67 H68B 2.6509 no .
C68 H67A 2.8306 no .
C68 H67B 2.6328 no .
H1 H7 2.3023 no .
H1 H11 2.1671 no .
H3 H64A 3.4381 no .
H15 H48 3.5946 no .
H18 H20 2.5032 no .
H18 H28 2.6593 no .
H22 H51 3.2539 no .
H24 H60C 3.3514 no .
H32 H62C 3.5331 no .
H37 H38 2.5812 no .
H37 H41 3.3836 no .
H38 H39 2.5902 no .
H38 H42 3.4423 no .
H39 H40 2.6065 no .
H39 H43 3.3912 no .
H40 H44 3.2879 no .
H41 H42 2.5322 no .
H41 H45 2.5171 no .
H42 H43 2.6120 no .
H43 H44 2.6615 no .
H44 H45 2.5604 no .
H45 H64A 2.4846 no .
H45 H64C 3.0278 no .
H48 H49 2.6068 no .
H48 H53 3.3918 no .
H49 H50 2.5878 no .
H49 H54 3.4045 no .
H50 H51 2.5893 no .
H50 H55 3.3199 no .
H51 H56 3.2476 no .
H52 H53 2.5923 no .
H52 H56 2.5894 no .
H52 H62B 2.6682 no .
H53 H54 2.6255 no .
H54 H55 2.5941 no .
H55 H56 2.5873 no .
H56 H62A 3.2775 no .
H56 H62B 3.4903 no .
H58B H62B 3.1020 no .
H58B H62C 2.9284 no .
H58C H62B 2.9470 no .
H58C H62C 3.5695 no .
H60A H64B 2.6328 no .
H60C H64B 2.8998 no .
H66A H67A 2.9472 no .
H66A H67B 2.4685 no .
H66B H67A 2.4773 no .
H66B H67B 2.9472 no .
H66C H67A 2.4669 no .
H66C H67B 2.4757 no .
H67A H68A 2.6824 no .
H67A H68B 3.0308 no .
H67B H68A 2.9195 no .
H67B H68B 2.3449 no .
H68A H69A 2.3986 no .
H68A H69B 2.8819 no .
H68A H69C 2.3812 no .
H68B H69A 2.8820 no .
H68B H69B 2.3956 no .
H68B H69C 2.3842 no .
F2 H22 3.4795 no 1_565
F3 H3 3.5775 no 2_676
F3 H60A 3.0520 no 2_676
F4 H49 3.2065 no 1_565
F4 H64B 3.2489 no 2_676
F5 H50 3.3353 no 1_565
F5 H54 3.5727 no 1_565
F5 H62A 3.4575 no 2_776
F6 H69A 3.3966 no 1_666
F7 H22 3.4667 no 2_666
F7 H41 3.1430 no 2_676
F9 H43 3.3426 no 1_556
F12 H39 3.1959 no 2_776
F13 H38 3.3560 no 1_545
F14 H38 3.1888 no 1_545
F14 H42 3.2158 no 1_545
F15 H54 3.1639 no 2_766
F15 H69C 3.2841 no 2_665
F16 H48 3.3957 no 2_666
F17 H60B 2.9754 no 2_666
F18 H11 3.5601 no 2_666
F18 H60B 3.1884 no 2_666
F19 H18 3.2577 no 2_665
F19 H66A 3.1735 no 2_665
F19 H67B 3.0670 no 2_665
F19 H68B 3.4638 no .
F21 H66A 3.2849 no 2_665
F23 H13 3.5267 no 1_554
F24 H1 3.5460 no 2_776
F24 H7 3.1982 no 2_776
F24 H58A 3.1472 no 2_776
O1 H58A 2.7602 no 2_776
O1 H58B 3.1311 no 2_776
O1 H58C 3.0856 no 2_776
O2 H58B 3.2154 no 2_776
O2 H58C 3.4970 no 2_776
O5 H58B 2.5080 no 2_776
O5 H62C 3.3323 no 2_776
O8 H66C 2.8660 no .
O10 H58A 2.8504 no 2_776
O10 H58B 3.1797 no 2_776
O11 H66C 3.2769 no .
N3 H66C 3.5369 no .
C20 H69C 3.5932 no 2_665
C24 H66A 3.5305 no .
C27 H69B 3.0918 no 2_665
C28 H69B 3.4609 no 2_665
C30 H69B 3.5117 no 2_665
C31 H69B 3.1969 no 2_665
C32 H69B 2.9809 no 2_665
C35 H58A 3.1675 no 2_776
C35 H58B 3.0137 no 2_776
C35 H58C 2.8555 no 2_776
C36 H58A 3.5614 no 2_776
C36 H58B 3.5709 no 2_776
C36 H58C 2.7194 no 2_776
C37 H58C 3.4568 no 2_776
C38 H53 3.3219 no 2_776
C40 H58C 2.9685 no 2_776
C47 H60B 3.5802 no 2_666
C49 H60B 3.3805 no 2_666
C49 H60C 3.2307 no 2_666
C50 H60A 3.3461 no 2_666
C50 H60B 2.9269 no 2_666
C50 H60C 3.3902 no 2_666
C51 H60B 3.0675 no 2_666
C53 H38 3.3497 no 2_776
C55 H55 3.0090 no 2_766
C56 H55 3.5166 no 2_766
C57 H58B 3.1680 no 2_776
C58 H58B 3.1882 no 2_776
C60 H50 3.4864 no 2_666
C63 H66C 3.5061 no .
C64 H66C 3.2752 no .
C64 H67A 3.3148 no .
C66 H24 3.4430 no .
C66 H60C 3.3444 no .
C66 H64C 3.2663 no .
C67 H64C 3.1170 no .
C69 H18 3.4234 no 2_665
C69 H20 3.5856 no 2_665
H1 F24 3.5460 no 2_776
H3 F3 3.5775 no 2_676
H5 H50 2.8170 no 1_565
H5 H60A 2.9465 no 2_676
H7 F24 3.1982 no 2_776
H7 H62C 3.5651 no 2_776
H11 F18 3.5601 no 2_666
H13 F23 3.5267 no 1_556
H13 H30 3.4524 no 1_556
H18 F19 3.2577 no 2_665
H18 C69 3.4234 no 2_665
H18 H68B 3.0851 no 2_665
H18 H69B 3.1612 no 2_665
H18 H69C 3.0214 no 2_665
H20 C69 3.5856 no 2_665
H20 H69C 2.6788 no 2_665
H22 F2 3.4795 no 1_545
H22 F7 3.4667 no 2_666
H24 C66 3.4430 no .
H24 H66A 3.0522 no .
H24 H66C 2.9873 no .
H28 H67B 2.7970 no .
H30 H13 3.4524 no 1_554
H32 H58A 2.9424 no 2_776
H32 H69B 3.3266 no 2_665
H38 F13 3.3560 no 1_565
H38 F14 3.1888 no 1_565
H38 C53 3.3497 no 2_776
H38 H53 2.9525 no 2_776
H39 F12 3.1959 no 2_776
H39 H53 3.5233 no 2_776
H40 H58A 3.3818 no 2_776
H40 H58C 3.1374 no 2_776
H41 F7 3.1430 no 2_676
H42 F14 3.2158 no 1_565
H42 H43 3.2288 no 2_675
H43 F9 3.3426 no 1_554
H43 H42 3.2288 no 2_675
H48 F16 3.3957 no 2_666
H49 F4 3.2065 no 1_545
H49 H60C 3.3565 no 2_666
H50 F5 3.3353 no 1_545
H50 C60 3.4864 no 2_666
H50 H5 2.8170 no 1_545
H50 H60A 3.1490 no 2_666
H50 H60B 3.1373 no 2_666
H51 H60B 3.3612 no 2_666
H53 C38 3.3219 no 2_776
H53 H38 2.9525 no 2_776
H53 H39 3.5233 no 2_776
H54 F5 3.5727 no 1_545
H54 F15 3.1639 no 2_766
H55 C55 3.0090 no 2_766
H55 C56 3.5166 no 2_766
H55 H55 2.6135 no 2_766
H55 H56 3.5903 no 2_766
H56 H55 3.5903 no 2_766
H58A F24 3.1472 no 2_776
H58A O1 2.7602 no 2_776
H58A O10 2.8504 no 2_776
H58A C35 3.1675 no 2_776
H58A C36 3.5614 no 2_776
H58A H32 2.9424 no 2_776
H58A H40 3.3818 no 2_776
H58A H58B 3.3815 no 2_776
H58A H62C 3.3819 no 2_776
H58B O1 3.1311 no 2_776
H58B O2 3.2154 no 2_776
H58B O5 2.5080 no 2_776
H58B O10 3.1797 no 2_776
H58B C35 3.0137 no 2_776
H58B C36 3.5709 no 2_776
H58B C57 3.1680 no 2_776
H58B C58 3.1882 no 2_776
H58B H58A 3.3815 no 2_776
H58B H58B 2.6083 no 2_776
H58C O1 3.0856 no 2_776
H58C O2 3.4970 no 2_776
H58C C35 2.8555 no 2_776
H58C C36 2.7194 no 2_776
H58C C37 3.4568 no 2_776
H58C C40 2.9685 no 2_776
H58C H40 3.1374 no 2_776
H60A F3 3.0520 no 2_676
H60A C50 3.3461 no 2_666
H60A H5 2.9465 no 2_676
H60A H50 3.1490 no 2_666
H60B F17 2.9754 no 2_666
H60B F18 3.1884 no 2_666
H60B C47 3.5802 no 2_666
H60B C49 3.3805 no 2_666
H60B C50 2.9269 no 2_666
H60B C51 3.0675 no 2_666
H60B H50 3.1373 no 2_666
H60B H51 3.3612 no 2_666
H60C C49 3.2307 no 2_666
H60C C50 3.3902 no 2_666
H60C C66 3.3444 no .
H60C H49 3.3565 no 2_666
H60C H66B 2.9755 no .
H60C H66C 2.8703 no .
H62A F5 3.4575 no 2_776
H62C O5 3.3323 no 2_776
H62C H7 3.5651 no 2_776
H62C H58A 3.3819 no 2_776
H64B F4 3.2489 no 2_676
H64B H66B 3.4549 no .
H64B H66C 3.1235 no .
H64B H67A 3.5384 no .
H64C C66 3.2663 no .
H64C C67 3.1170 no .
H64C H66B 3.3772 no .
H64C H66C 2.8237 no .
H64C H67A 2.3798 no .
H64C H67B 3.4738 no .
H66A F19 3.1735 no 2_665
H66A F21 3.2849 no 2_665
H66A C24 3.5305 no .
H66A H24 3.0522 no .
H66B H60C 2.9755 no .
H66B H64B 3.4549 no .
H66B H64C 3.3772 no .
H66C O8 2.8660 no .
H66C O11 3.2769 no .
H66C N3 3.5369 no .
H66C C63 3.5061 no .
H66C C64 3.2752 no .
H66C H24 2.9873 no .
H66C H60C 2.8703 no .
H66C H64B 3.1235 no .
H66C H64C 2.8237 no .
H67A C64 3.3148 no .
H67A H64B 3.5384 no .
H67A H64C 2.3798 no .
H67B F19 3.0670 no 2_665
H67B H28 2.7970 no .
H67B H64C 3.4738 no .
H68B F19 3.4638 no .
H68B H18 3.0851 no 2_665
H69A F6 3.3966 no 1_444
H69B C27 3.0918 no 2_665
H69B C28 3.4609 no 2_665
H69B C30 3.5117 no 2_665
H69B C31 3.1969 no 2_665
H69B C32 2.9809 no 2_665
H69B H18 3.1612 no 2_665
H69B H32 3.3266 no 2_665
H69C F15 3.2841 no 2_665
H69C C20 3.5932 no 2_665
H69C H18 3.0214 no 2_665
H69C H20 2.6788 no 2_665
